data_4116248
loop_
_publ_author_name
'Claire Wilson'
'Bo B. Iversen'
'Jacob Overgaard'
'Finn K. Larsen'
'Guang Wu'
'Sergiu P. Palii'
'Grigore A. Timco'
'Nicolae V. Gerbeleu'

_publ_section_title
;
 Multi-Temperature Crystallographic Studies of Mixed-Valence Polynuclear
 Complexes; Valence Trapping Process in the Trinuclear Oxo-Bridged Iron
 Compound, [Fe3O(O2CC(CH3)3)6(C5H5N)3]
;
_journal_name_full 'Journal of the American Chemical Society'
_journal_page_first 11370
_journal_page_last 11379
_journal_paper_doi 10.1021/ja994162a
_journal_volume 122
_journal_year 2000
_chemical_formula_sum 'C45 H69 Fe3 N3 O13'
_chemical_formula_weight 1027.58
_chemical_name_systematic
; 
 ? 
;
_space_group_IT_number 4
_symmetry_cell_setting monoclinic
_symmetry_space_group_name_Hall 'P 2yb'
_symmetry_space_group_name_H-M 'P 1 21 1'
_atom_sites_solution_hydrogens geom
_atom_sites_solution_primary direct
_atom_sites_solution_secondary difmap
_audit_creation_method SHELXL-97
_cell_angle_alpha 90.00
_cell_angle_beta 106.886(2)
_cell_angle_gamma 90.00
_cell_formula_units_Z 2
_cell_length_a 11.6280(10)
_cell_length_b 19.843(2)
_cell_length_c 11.8430(10)
_cell_measurement_temperature 293(2)
_cell_volume 2614.8(4)
_computing_structure_refinement 'SHELXL-97 (Sheldrick, 1997)'
_computing_structure_solution 'SHELXS-97 (Sheldrick, 1990)'
_diffrn_ambient_temperature 293(2)
_diffrn_measured_fraction_theta_full 0.897
_diffrn_measured_fraction_theta_max 0.897
_diffrn_radiation_monochromator graphite
_diffrn_radiation_source 'fine-focus sealed tube'
_diffrn_radiation_type MoK\a
_diffrn_radiation_wavelength 0.71073
_diffrn_reflns_av_R_equivalents 0.0000
_diffrn_reflns_av_sigmaI/netI 0.0349
_diffrn_reflns_limit_h_max 15
_diffrn_reflns_limit_h_min -15
_diffrn_reflns_limit_k_max 26
_diffrn_reflns_limit_k_min -26
_diffrn_reflns_limit_l_max 16
_diffrn_reflns_limit_l_min 0
_diffrn_reflns_number 11531
_diffrn_reflns_theta_full 29.59
_diffrn_reflns_theta_max 29.59
_diffrn_reflns_theta_min 2.39
_exptl_absorpt_coefficient_mu 0.881
_exptl_crystal_density_diffrn 1.305
_exptl_crystal_F_000 1084
_refine_diff_density_max 1.055
_refine_diff_density_min -0.775
_refine_diff_density_rms 0.075
_refine_ls_abs_structure_details 'Flack H D (1983), Acta Cryst. A39, 876-881'
_refine_ls_abs_structure_Flack 0.015(14)
_refine_ls_extinction_method none
_refine_ls_goodness_of_fit_ref 1.327
_refine_ls_hydrogen_treatment mixed
_refine_ls_matrix_type full
_refine_ls_number_parameters 517
_refine_ls_number_reflns 11531
_refine_ls_number_restraints 40
_refine_ls_restrained_S_all 1.326
_refine_ls_R_factor_all 0.0495
_refine_ls_R_factor_gt 0.0475
_refine_ls_shift/su_max 0.390
_refine_ls_shift/su_mean 0.009
_refine_ls_structure_factor_coef Fsqd
_refine_ls_weighting_details 'calc w=1/[\s^2^(Fo^2^)+(0.0331P)^2^+2.3436P] where P=(Fo^2^+2Fc^2^)/3'
_refine_ls_weighting_scheme calc
_refine_ls_wR_factor_gt 0.1159
_refine_ls_wR_factor_ref 0.1179
_reflns_number_gt 11147
_reflns_number_total 11531
_reflns_threshold_expression >2sigma(I)
_cod_data_source_file ja994162a_07.cif
_cod_data_source_block fe135cs
_cod_database_code 4116248

loop_
_symmetry_equiv_pos_as_xyz
'x, y, z'
'-x, y+1/2, -z'

loop_
_atom_site_label
_atom_site_type_symbol
_atom_site_fract_x
_atom_site_fract_y
_atom_site_fract_z
_atom_site_U_iso_or_equiv
_atom_site_adp_type
_atom_site_occupancy
_atom_site_symmetry_multiplicity
_atom_site_calc_flag
_atom_site_refinement_flags
_atom_site_disorder_assembly
_atom_site_disorder_group
Fe1 Fe 0.87698(4) 0.17714(5) 0.26203(4) 0.02582(10) Uani 1 1 d . . .
Fe2 Fe 0.74154(4) 0.03675(5) 0.28836(4) 0.02434(10) Uani 1 1 d . . .
Fe3 Fe 0.57601(4) 0.16897(5) 0.17585(4) 0.02687(11) Uani 1 1 d . . .
O1 O 0.73535(19) 0.12572(12) 0.2443(2) 0.0221(4) Uani 1 1 d . . .
O11 O 0.9716(2) 0.13822(15) 0.4207(2) 0.0336(6) Uani 1 1 d . . .
O12 O 0.8603(2) 0.05166(14) 0.4508(2) 0.0326(6) Uani 1 1 d . . .
O22 O 0.8817(2) 0.00971(14) 0.2305(3) 0.0334(6) Uani 1 1 d . . .
O21 O 0.9594(2) 0.10447(14) 0.1828(3) 0.0349(6) Uani 1 1 d . . .
O31 O 0.6044(2) 0.04127(14) 0.3588(2) 0.0323(5) Uani 1 1 d . . .
O32 O 0.5131(2) 0.14111(14) 0.3193(2) 0.0342(6) Uani 1 1 d . . .
O41 O 0.6315(2) -0.00129(13) 0.1360(2) 0.0323(6) Uani 1 1 d . . .
O42 O 0.5004(2) 0.08356(14) 0.0856(2) 0.0366(6) Uani 1 1 d . . .
O51 O 0.6250(2) 0.19991(16) 0.0295(2) 0.0343(6) Uani 1 1 d . . .
O52 O 0.8195(2) 0.22367(14) 0.1057(2) 0.0320(5) Uani 1 1 d . . .
O61 O 0.6254(2) 0.25919(14) 0.2611(2) 0.0328(6) Uani 1 1 d . . .
O62 O 0.8234(2) 0.25482(14) 0.3497(2) 0.0310(5) Uani 1 1 d . . .
N101 N 1.0397(3) 0.24085(16) 0.2749(3) 0.0281(6) Uani 1 1 d . . .
N201 N 0.7519(3) -0.07072(16) 0.3482(3) 0.0284(6) Uani 1 1 d . . .
N301 N 0.4020(3) 0.21536(16) 0.0823(3) 0.0314(6) Uani 1 1 d . . .
C10 C 0.9441(3) 0.09366(18) 0.4838(3) 0.0256(6) Uani 1 1 d . A .
C13 C 1.0218(3) 0.09054(15) 0.6108(3) 0.0318(7) Uani 1 1 d D . .
C14 C 1.1542(3) 0.0900(3) 0.6128(6) 0.0574(9) Uiso 0.845(5) 1 d PD A 1
H14A H 1.1694 0.0513 0.5705 0.086 Uiso 0.845(5) 1 calc PR A 1
H14B H 1.2043 0.0880 0.6930 0.086 Uiso 0.845(5) 1 calc PR A 1
H14C H 1.1720 0.1302 0.5761 0.086 Uiso 0.845(5) 1 calc PR A 1
C15 C 0.9980(6) 0.1557(2) 0.6698(5) 0.0574(9) Uiso 0.845(5) 1 d PD A 1
H15A H 1.0434 0.1553 0.7517 0.086 Uiso 0.845(5) 1 calc PR A 1
H15B H 0.9139 0.1590 0.6630 0.086 Uiso 0.845(5) 1 calc PR A 1
H15C H 1.0218 0.1937 0.6317 0.086 Uiso 0.845(5) 1 calc PR A 1
C16 C 0.9944(5) 0.0280(2) 0.6747(5) 0.0574(9) Uiso 0.845(5) 1 d PD A 1
H16A H 1.0037 -0.0117 0.6320 0.086 Uiso 0.845(5) 1 calc PR A 1
H16B H 0.9134 0.0305 0.6791 0.086 Uiso 0.845(5) 1 calc PR A 1
H16C H 1.0491 0.0262 0.7529 0.086 Uiso 0.845(5) 1 calc PR A 1
C14A C 1.0876(13) 0.0229(5) 0.640(3) 0.0574(9) Uiso 0.155(5) 1 d PD A 2
H14D H 1.0307 -0.0133 0.6170 0.086 Uiso 0.155(5) 1 calc PR A 2
H14E H 1.1270 0.0203 0.7229 0.086 Uiso 0.155(5) 1 calc PR A 2
H14F H 1.1462 0.0192 0.5973 0.086 Uiso 0.155(5) 1 calc PR A 2
C15A C 1.1281(11) 0.1392(9) 0.654(3) 0.0574(9) Uiso 0.155(5) 1 d PD A 2
H15D H 1.1015 0.1844 0.6320 0.086 Uiso 0.155(5) 1 calc PR A 2
H15E H 1.1896 0.1274 0.6179 0.086 Uiso 0.155(5) 1 calc PR A 2
H15F H 1.1598 0.1361 0.7379 0.086 Uiso 0.155(5) 1 calc PR A 2
C16A C 0.934(2) 0.1004(8) 0.684(2) 0.0574(9) Uiso 0.155(5) 1 d PD A 2
H16D H 0.8988 0.1445 0.6697 0.086 Uiso 0.155(5) 1 calc PR A 2
H16E H 0.9765 0.0959 0.7666 0.086 Uiso 0.155(5) 1 calc PR A 2
H16F H 0.8718 0.0669 0.6626 0.086 Uiso 0.155(5) 1 calc PR A 2
C20 C 0.9482(3) 0.04175(19) 0.1827(3) 0.0282(6) Uani 1 1 d . B .
C23 C 1.0208(3) -0.00174(19) 0.1221(4) 0.0431(9) Uani 1 1 d D . .
C24 C 0.9850(18) -0.0764(3) 0.1144(14) 0.0687(12) Uiso 0.266(6) 1 d PD B 1
H24A H 0.9803 -0.0915 0.1899 0.103 Uiso 0.266(6) 1 calc PR B 1
H24B H 1.0442 -0.1025 0.0916 0.103 Uiso 0.266(6) 1 calc PR B 1
H24C H 0.9082 -0.0819 0.0567 0.103 Uiso 0.266(6) 1 calc PR B 1
C25 C 1.0044(13) 0.0289(11) -0.0005(8) 0.0687(12) Uiso 0.266(6) 1 d PD B 1
H25A H 1.0337 0.0744 0.0078 0.103 Uiso 0.266(6) 1 calc PR B 1
H25B H 0.9207 0.0287 -0.0439 0.103 Uiso 0.266(6) 1 calc PR B 1
H25C H 1.0486 0.0028 -0.0420 0.103 Uiso 0.266(6) 1 calc PR B 1
C26 C 1.1536(7) 0.0015(8) 0.1944(17) 0.0687(12) Uiso 0.266(6) 1 d PD B 1
H26A H 1.1765 0.0476 0.2126 0.103 Uiso 0.266(6) 1 calc PR B 1
H26B H 1.2022 -0.0177 0.1495 0.103 Uiso 0.266(6) 1 calc PR B 1
H26C H 1.1653 -0.0234 0.2663 0.103 Uiso 0.266(6) 1 calc PR B 1
C24A C 0.9338(6) -0.0417(4) 0.0225(6) 0.0687(12) Uiso 0.734(6) 1 d PD B 2
H24D H 0.8867 -0.0111 -0.0354 0.103 Uiso 0.734(6) 1 calc PR B 2
H24E H 0.8816 -0.0683 0.0543 0.103 Uiso 0.734(6) 1 calc PR B 2
H24F H 0.9787 -0.0709 -0.0138 0.103 Uiso 0.734(6) 1 calc PR B 2
C25A C 1.1075(6) 0.0408(4) 0.0758(7) 0.0687(12) Uiso 0.734(6) 1 d PD B 2
H25D H 1.0635 0.0758 0.0256 0.103 Uiso 0.734(6) 1 calc PR B 2
H25E H 1.1461 0.0127 0.0318 0.103 Uiso 0.734(6) 1 calc PR B 2
H25F H 1.1671 0.0607 0.1411 0.103 Uiso 0.734(6) 1 calc PR B 2
C26A C 1.0956(7) -0.0517(4) 0.2130(6) 0.0687(12) Uiso 0.734(6) 1 d PD B 2
H26D H 1.1412 -0.0276 0.2817 0.103 Uiso 0.734(6) 1 calc PR B 2
H26E H 1.1495 -0.0756 0.1793 0.103 Uiso 0.734(6) 1 calc PR B 2
H26F H 1.0431 -0.0831 0.2349 0.103 Uiso 0.734(6) 1 calc PR B 2
C30 C 0.5416(3) 0.08895(18) 0.3790(3) 0.0268(7) Uani 1 1 d . C .
C33 C 0.4943(3) 0.07918(17) 0.4846(4) 0.0431(10) Uani 1 1 d D . .
C34 C 0.5744(6) 0.0310(3) 0.5751(5) 0.0640(10) Uiso 0.814(6) 1 d PD C 1
H34A H 0.5857 -0.0099 0.5365 0.096 Uiso 0.814(6) 1 calc PR C 1
H34B H 0.5368 0.0210 0.6354 0.096 Uiso 0.814(6) 1 calc PR C 1
H34C H 0.6510 0.0518 0.6103 0.096 Uiso 0.814(6) 1 calc PR C 1
C35 C 0.3748(4) 0.0419(4) 0.4333(6) 0.0640(10) Uiso 0.814(6) 1 d PD C 1
H35A H 0.3893 0.0003 0.3983 0.096 Uiso 0.814(6) 1 calc PR C 1
H35B H 0.3214 0.0695 0.3743 0.096 Uiso 0.814(6) 1 calc PR C 1
H35C H 0.3391 0.0326 0.4952 0.096 Uiso 0.814(6) 1 calc PR C 1
C36 C 0.4629(7) 0.1464(2) 0.5322(6) 0.0640(10) Uiso 0.814(6) 1 d PD C 1
H36A H 0.4239 0.1753 0.4674 0.096 Uiso 0.814(6) 1 calc PR C 1
H36B H 0.5352 0.1676 0.5793 0.096 Uiso 0.814(6) 1 calc PR C 1
H36C H 0.4101 0.1384 0.5798 0.096 Uiso 0.814(6) 1 calc PR C 1
C34A C 0.6164(14) 0.0802(8) 0.580(2) 0.0640(10) Uiso 0.186(6) 1 d PD C 2
H34D H 0.6552 0.1227 0.5775 0.096 Uiso 0.186(6) 1 calc PR C 2
H34E H 0.6659 0.0444 0.5649 0.096 Uiso 0.186(6) 1 calc PR C 2
H34F H 0.6046 0.0740 0.6559 0.096 Uiso 0.186(6) 1 calc PR C 2
C35A C 0.4364(15) 0.0123(7) 0.504(2) 0.0640(10) Uiso 0.186(6) 1 d PD C 2
H35D H 0.4881 -0.0243 0.4975 0.096 Uiso 0.186(6) 1 calc PR C 2
H35E H 0.3602 0.0074 0.4450 0.096 Uiso 0.186(6) 1 calc PR C 2
H35F H 0.4248 0.0121 0.5807 0.096 Uiso 0.186(6) 1 calc PR C 2
C36A C 0.3842(9) 0.1245(9) 0.471(2) 0.0640(10) Uiso 0.186(6) 1 d PD C 2
H36D H 0.4070 0.1708 0.4680 0.096 Uiso 0.186(6) 1 calc PR C 2
H36E H 0.3537 0.1180 0.5377 0.096 Uiso 0.186(6) 1 calc PR C 2
H36F H 0.3231 0.1130 0.4000 0.096 Uiso 0.186(6) 1 calc PR C 2
C40 C 0.5413(3) 0.02809(19) 0.0689(3) 0.0308(7) Uani 1 1 d . . .
C43 C 0.4767(4) -0.01106(19) -0.0417(4) 0.0540(13) Uani 1 1 d D . .
C44 C 0.4174(6) -0.0728(3) -0.0040(6) 0.0768(10) Uiso 1 1 d D . .
H44A H 0.4767 -0.0980 0.0539 0.115 Uiso 1 1 calc R . .
H44B H 0.3829 -0.1007 -0.0715 0.115 Uiso 1 1 calc R . .
H44C H 0.3554 -0.0582 0.0292 0.115 Uiso 1 1 calc R . .
C45 C 0.3816(5) 0.0335(3) -0.1254(5) 0.0768(10) Uiso 1 1 d D . .
H45A H 0.4192 0.0733 -0.1444 0.115 Uiso 1 1 calc R . .
H45B H 0.3220 0.0462 -0.0877 0.115 Uiso 1 1 calc R . .
H45C H 0.3440 0.0090 -0.1964 0.115 Uiso 1 1 calc R . .
C46 C 0.5679(5) -0.0337(4) -0.1051(6) 0.0768(10) Uiso 1 1 d D . .
H46A H 0.6056 0.0052 -0.1271 0.115 Uiso 1 1 calc R . .
H46B H 0.5273 -0.0588 -0.1745 0.115 Uiso 1 1 calc R . .
H46C H 0.6279 -0.0616 -0.0532 0.115 Uiso 1 1 calc R . .
C50 C 0.7251(3) 0.21724(18) 0.0214(3) 0.0258(6) Uani 1 1 d . D .
C53 C 0.7366(3) 0.22918(19) -0.1004(3) 0.0386(9) Uani 1 1 d D . .
C54 C 0.7523(7) 0.1583(2) -0.1455(7) 0.0832(14) Uiso 0.855(7) 1 d PD D 1
H54A H 0.6856 0.1305 -0.1424 0.125 Uiso 0.855(7) 1 calc PR D 1
H54B H 0.8256 0.1389 -0.0968 0.125 Uiso 0.855(7) 1 calc PR D 1
H54C H 0.7554 0.1611 -0.2255 0.125 Uiso 0.855(7) 1 calc PR D 1
C55 C 0.8525(5) 0.2664(4) -0.0992(8) 0.0832(14) Uiso 0.855(7) 1 d PD D 1
H55A H 0.9194 0.2458 -0.0423 0.125 Uiso 0.855(7) 1 calc PR D 1
H55B H 0.8464 0.3127 -0.0786 0.125 Uiso 0.855(7) 1 calc PR D 1
H55C H 0.8643 0.2638 -0.1760 0.125 Uiso 0.855(7) 1 calc PR D 1
C56 C 0.6206(5) 0.2589(4) -0.1827(7) 0.0832(14) Uiso 0.855(7) 1 d PD D 1
H56A H 0.5575 0.2260 -0.1962 0.125 Uiso 0.855(7) 1 calc PR D 1
H56B H 0.6336 0.2710 -0.2565 0.125 Uiso 0.855(7) 1 calc PR D 1
H56C H 0.5982 0.2982 -0.1469 0.125 Uiso 0.855(7) 1 calc PR D 1
C54A C 0.8532(14) 0.2009(11) -0.117(4) 0.0832(14) Uiso 0.145(7) 1 d PD D 2
H54D H 0.9208 0.2228 -0.0637 0.125 Uiso 0.145(7) 1 calc PR D 2
H54E H 0.8543 0.2088 -0.1970 0.125 Uiso 0.145(7) 1 calc PR D 2
H54F H 0.8573 0.1533 -0.1021 0.125 Uiso 0.145(7) 1 calc PR D 2
C55A C 0.7509(18) 0.3059(2) -0.106(5) 0.0832(14) Uiso 0.145(7) 1 d PD D 2
H55D H 0.8092 0.3210 -0.0349 0.125 Uiso 0.145(7) 1 calc PR D 2
H55E H 0.6751 0.3272 -0.1122 0.125 Uiso 0.145(7) 1 calc PR D 2
H55F H 0.7772 0.3174 -0.1728 0.125 Uiso 0.145(7) 1 calc PR D 2
C56A C 0.645(2) 0.1909(9) -0.199(3) 0.0832(14) Uiso 0.145(7) 1 d PD D 2
H56D H 0.5676 0.1920 -0.1841 0.125 Uiso 0.145(7) 1 calc PR D 2
H56E H 0.6701 0.1449 -0.2001 0.125 Uiso 0.145(7) 1 calc PR D 2
H56F H 0.6386 0.2117 -0.2733 0.125 Uiso 0.145(7) 1 calc PR D 2
C60 C 0.7190(3) 0.27585(17) 0.3397(3) 0.0235(6) Uani 1 1 d . . .
C63 C 0.7061(3) 0.32711(18) 0.4313(3) 0.0281(7) Uani 1 1 d . . .
C64 C 0.7658(4) 0.2982(2) 0.5524(4) 0.0451(10) Uiso 1 1 d . . .
H64A H 0.7247 0.2577 0.5630 0.068 Uiso 1 1 calc R . .
H64B H 0.7622 0.3305 0.6116 0.068 Uiso 1 1 calc R . .
H64C H 0.8482 0.2879 0.5593 0.068 Uiso 1 1 calc R . .
C65 C 0.7712(4) 0.3914(2) 0.4151(4) 0.0427(9) Uiso 1 1 d . . .
H65A H 0.8533 0.3811 0.4205 0.064 Uiso 1 1 calc R . .
H65B H 0.7688 0.4232 0.4755 0.064 Uiso 1 1 calc R . .
H65C H 0.7325 0.4104 0.3390 0.064 Uiso 1 1 calc R . .
C66 C 0.5739(4) 0.3413(3) 0.4196(4) 0.0490(10) Uiso 1 1 d . . .
H66A H 0.5351 0.3003 0.4314 0.074 Uiso 1 1 calc R . .
H66B H 0.5352 0.3587 0.3422 0.074 Uiso 1 1 calc R . .
H66C H 0.5685 0.3739 0.4778 0.074 Uiso 1 1 calc R . .
C102 C 1.1494(3) 0.2148(2) 0.2943(3) 0.0373(8) Uani 1 1 d . . .
H10A H 1.1602 0.1690 0.3104 0.045 Uiso 1 1 calc R . .
C103 C 1.2483(4) 0.2533(3) 0.2914(4) 0.0459(10) Uani 1 1 d . . .
H10B H 1.3236 0.2335 0.3052 0.055 Uiso 1 1 calc R . .
C104 C 1.2330(4) 0.3213(3) 0.2678(5) 0.0527(12) Uani 1 1 d . . .
H10C H 1.2975 0.3482 0.2646 0.063 Uiso 1 1 calc R . .
C105 C 1.1203(4) 0.3484(2) 0.2491(4) 0.0454(10) Uani 1 1 d . . .
H10D H 1.1078 0.3943 0.2347 0.054 Uiso 1 1 calc R . .
C106 C 1.0257(3) 0.3069(2) 0.2518(4) 0.0341(8) Uani 1 1 d . . .
H10E H 0.9494 0.3256 0.2370 0.041 Uiso 1 1 calc R . .
C202 C 0.6525(4) -0.1071(2) 0.3373(4) 0.0361(8) Uani 1 1 d . . .
H20A H 0.5783 -0.0868 0.3037 0.043 Uiso 1 1 calc R . .
C203 C 0.6546(4) -0.1739(2) 0.3738(4) 0.0427(9) Uani 1 1 d . . .
H20B H 0.5836 -0.1976 0.3654 0.051 Uiso 1 1 calc R . .
C204 C 0.7641(4) -0.2039(2) 0.4225(4) 0.0441(10) Uani 1 1 d . . .
H20C H 0.7680 -0.2486 0.4467 0.053 Uiso 1 1 calc R . .
C205 C 0.8680(4) -0.1678(2) 0.4356(4) 0.0390(9) Uani 1 1 d . . .
H20D H 0.9429 -0.1873 0.4694 0.047 Uiso 1 1 calc R . .
C206 C 0.8578(3) -0.1011(2) 0.3964(3) 0.0332(8) Uani 1 1 d . . .
H20E H 0.9278 -0.0765 0.4042 0.040 Uiso 1 1 calc R . .
C302 C 0.3994(4) 0.2753(2) 0.0303(4) 0.0384(9) Uani 1 1 d . . .
H30A H 0.4703 0.3000 0.0462 0.046 Uiso 1 1 calc R . .
C303 C 0.2957(4) 0.3025(3) -0.0464(4) 0.0496(11) Uani 1 1 d . . .
H30B H 0.2978 0.3435 -0.0838 0.060 Uiso 1 1 calc R . .
C304 C 0.1905(4) 0.2676(3) -0.0652(5) 0.0561(13) Uani 1 1 d . . .
H30C H 0.1193 0.2853 -0.1141 0.067 Uiso 1 1 calc R . .
C305 C 0.1905(4) 0.2066(2) -0.0120(6) 0.0587(14) Uani 1 1 d . . .
H30D H 0.1198 0.1821 -0.0241 0.070 Uiso 1 1 calc R . .
C306 C 0.2983(4) 0.1822(2) 0.0607(4) 0.0444(9) Uani 1 1 d . . .
H30E H 0.2982 0.1404 0.0963 0.053 Uiso 1 1 calc R . .

loop_
_atom_site_aniso_label
_atom_site_aniso_U_11
_atom_site_aniso_U_22
_atom_site_aniso_U_33
_atom_site_aniso_U_23
_atom_site_aniso_U_13
_atom_site_aniso_U_12
Fe1 0.0376(2) 0.0206(2) 0.01946(19) 0.00150(18) 0.00863(17) 0.0033(2)
Fe2 0.0302(2) 0.0205(2) 0.0214(2) 0.00143(18) 0.00606(16) -0.00123(18)
Fe3 0.0379(2) 0.0219(2) 0.0215(2) -0.00144(18) 0.00979(18) -0.0049(2)
O1 0.0226(10) 0.0212(11) 0.0215(10) 0.0014(8) 0.0049(8) -0.0010(8)
O11 0.0339(13) 0.0346(14) 0.0285(12) 0.0079(11) 0.0031(10) -0.0075(10)
O12 0.0375(13) 0.0307(13) 0.0240(11) 0.0047(10) 0.0000(10) -0.0067(10)
O22 0.0379(13) 0.0239(12) 0.0438(15) 0.0050(11) 0.0201(12) 0.0050(10)
O21 0.0378(14) 0.0255(13) 0.0450(15) -0.0028(11) 0.0177(12) -0.0058(10)
O31 0.0378(12) 0.0264(12) 0.0368(13) 0.0045(11) 0.0174(10) 0.0000(11)
O32 0.0383(14) 0.0322(13) 0.0346(13) 0.0100(11) 0.0147(11) 0.0025(11)
O41 0.0386(13) 0.0230(12) 0.0288(12) -0.0026(10) -0.0007(10) 0.0031(10)
O42 0.0384(14) 0.0272(13) 0.0374(15) -0.0082(11) 0.0002(11) 0.0058(11)
O51 0.0269(12) 0.0501(16) 0.0262(12) 0.0070(11) 0.0082(10) -0.0002(11)
O52 0.0304(12) 0.0368(14) 0.0253(12) 0.0084(11) 0.0023(10) -0.0053(10)
O61 0.0302(12) 0.0295(13) 0.0329(13) -0.0052(10) 0.0000(10) -0.0021(10)
O62 0.0271(12) 0.0294(13) 0.0383(14) -0.0085(11) 0.0127(10) -0.0011(10)
N101 0.0302(14) 0.0287(15) 0.0248(13) -0.0020(11) 0.0070(11) 0.0006(11)
N201 0.0342(15) 0.0252(14) 0.0249(14) 0.0025(11) 0.0070(11) -0.0017(11)
N301 0.0328(15) 0.0267(15) 0.0366(16) -0.0044(12) 0.0130(12) -0.0014(12)
C10 0.0279(15) 0.0246(16) 0.0245(15) 0.0007(12) 0.0079(12) 0.0029(12)
C13 0.0346(17) 0.0306(17) 0.0231(16) 0.0033(13) -0.0029(13) 0.0023(14)
C20 0.0316(15) 0.0266(16) 0.0253(15) -0.0029(14) 0.0066(12) 0.0003(14)
C23 0.046(2) 0.039(2) 0.053(2) 0.0006(19) 0.027(2) -0.0002(17)
C30 0.0263(15) 0.0277(16) 0.0267(16) 0.0001(13) 0.0079(12) -0.0073(13)
C33 0.053(2) 0.042(2) 0.045(2) 0.0093(18) 0.032(2) 0.0048(18)
C40 0.0334(16) 0.0262(17) 0.0278(16) -0.0034(13) 0.0008(13) 0.0029(14)
C43 0.063(3) 0.037(2) 0.044(2) -0.0182(19) -0.013(2) 0.013(2)
C50 0.0303(16) 0.0278(16) 0.0182(14) 0.0014(12) 0.0055(12) 0.0049(12)
C53 0.0329(18) 0.059(3) 0.0251(17) 0.0032(17) 0.0103(14) 0.0012(17)
C60 0.0298(15) 0.0199(14) 0.0215(14) 0.0005(11) 0.0083(12) -0.0028(12)
C63 0.0336(17) 0.0241(16) 0.0277(16) -0.0054(13) 0.0107(13) 0.0015(13)
C102 0.0359(19) 0.042(2) 0.0317(18) -0.0067(16) 0.0055(15) 0.0077(16)
C103 0.0312(19) 0.065(3) 0.041(2) -0.004(2) 0.0103(17) -0.0007(19)
C104 0.039(2) 0.066(3) 0.053(3) -0.001(2) 0.0138(19) -0.016(2)
C105 0.046(2) 0.040(2) 0.048(2) 0.0063(19) 0.0111(19) -0.0106(18)
C106 0.0339(18) 0.0297(18) 0.039(2) 0.0046(15) 0.0116(15) -0.0013(14)
C202 0.040(2) 0.0292(18) 0.037(2) 0.0040(15) 0.0072(16) -0.0055(15)
C203 0.053(2) 0.0292(19) 0.045(2) 0.0053(17) 0.0131(19) -0.0130(17)
C204 0.070(3) 0.0233(18) 0.041(2) 0.0061(16) 0.019(2) -0.0024(18)
C205 0.046(2) 0.0309(19) 0.039(2) 0.0054(16) 0.0118(17) 0.0072(16)
C206 0.0363(18) 0.0306(18) 0.0325(18) 0.0044(15) 0.0096(15) 0.0016(14)
C302 0.0333(19) 0.0312(19) 0.050(2) 0.0030(17) 0.0117(17) -0.0008(15)
C303 0.049(2) 0.043(2) 0.054(3) 0.003(2) 0.010(2) 0.0108(19)
C304 0.046(2) 0.045(3) 0.066(3) -0.002(2) -0.001(2) 0.011(2)
C305 0.031(2) 0.040(2) 0.094(4) -0.008(2) 0.001(2) -0.0053(17)
C306 0.042(2) 0.032(2) 0.059(3) 0.0021(19) 0.0143(18) -0.0027(17)

loop_
_atom_type_symbol
_atom_type_description
_atom_type_scat_dispersion_real
_atom_type_scat_dispersion_imag
_atom_type_scat_source
C C 0.0033 0.0016 'International Tables Vol C Tables 4.2.6.8 and 6.1.1.4'
H H 0.0000 0.0000 'International Tables Vol C Tables 4.2.6.8 and 6.1.1.4'
N N 0.0061 0.0033 'International Tables Vol C Tables 4.2.6.8 and 6.1.1.4'
O O 0.0106 0.0060 'International Tables Vol C Tables 4.2.6.8 and 6.1.1.4'
Fe Fe 0.3463 0.8444 'International Tables Vol C Tables 4.2.6.8 and 6.1.1.4'

loop_
_geom_angle_atom_site_label_1
_geom_angle_atom_site_label_2
_geom_angle_atom_site_label_3
_geom_angle
O1 Fe1 O52 95.74(10)
O1 Fe1 O11 96.73(10)
O52 Fe1 O11 167.21(11)
O1 Fe1 O62 94.49(10)
O52 Fe1 O62 93.03(11)
O11 Fe1 O62 88.84(11)
O1 Fe1 O21 94.33(10)
O52 Fe1 O21 88.65(11)
O11 Fe1 O21 87.57(12)
O62 Fe1 O21 170.81(10)
O1 Fe1 N101 177.15(11)
O52 Fe1 N101 81.44(11)
O11 Fe1 N101 86.11(11)
O62 Fe1 N101 85.22(10)
O21 Fe1 N101 86.10(10)
O1 Fe1 Fe2 28.66(7)
O52 Fe1 Fe2 116.22(7)
O11 Fe1 Fe2 74.57(7)
O62 Fe1 Fe2 111.53(8)
O21 Fe1 Fe2 75.60(7)
N101 Fe1 Fe2 153.71(8)
O1 Fe1 Fe3 31.15(7)
O52 Fe1 Fe3 72.68(7)
O11 Fe1 Fe3 119.97(8)
O62 Fe1 Fe3 75.35(7)
O21 Fe1 Fe3 113.74(7)
N101 Fe1 Fe3 146.41(8)
Fe2 Fe1 Fe3 59.810(15)
O1 Fe2 O31 96.01(11)
O1 Fe2 O22 97.37(10)
O31 Fe2 O22 166.61(11)
O1 Fe2 O41 98.19(10)
O31 Fe2 O41 90.82(11)
O22 Fe2 O41 87.83(12)
O1 Fe2 O12 95.07(10)
O31 Fe2 O12 90.18(11)
O22 Fe2 O12 88.09(12)
O41 Fe2 O12 166.52(10)
O1 Fe2 N201 178.10(11)
O31 Fe2 N201 83.52(11)
O22 Fe2 N201 83.09(11)
O41 Fe2 N201 83.66(10)
O12 Fe2 N201 83.10(10)
O1 Fe2 Fe1 29.69(7)
O31 Fe2 Fe1 117.80(8)
O22 Fe2 Fe1 74.57(7)
O41 Fe2 Fe1 115.47(8)
O12 Fe2 Fe1 75.67(7)
N201 Fe2 Fe1 149.44(8)
O1 Fe2 Fe3 31.81(7)
O31 Fe2 Fe3 72.00(8)
O22 Fe2 Fe3 120.60(8)
O41 Fe2 Fe3 78.07(7)
O12 Fe2 Fe3 114.95(8)
N201 Fe2 Fe3 148.98(8)
Fe1 Fe2 Fe3 61.501(16)
O1 Fe3 O61 94.66(10)
O1 Fe3 O42 93.62(10)
O61 Fe3 O42 171.42(11)
O1 Fe3 O51 91.10(10)
O61 Fe3 O51 92.70(11)
O42 Fe3 O51 89.39(12)
O1 Fe3 O32 93.34(10)
O61 Fe3 O32 86.88(11)
O42 Fe3 O32 90.39(12)
O51 Fe3 O32 175.56(10)
O1 Fe3 N301 174.23(11)
O61 Fe3 N301 88.16(11)
O42 Fe3 N301 83.79(11)
O51 Fe3 N301 83.73(11)
O32 Fe3 N301 91.84(11)
O1 Fe3 Fe2 29.13(7)
O61 Fe3 Fe2 116.61(7)
O42 Fe3 Fe2 70.49(7)
O51 Fe3 Fe2 107.71(8)
O32 Fe3 Fe2 76.36(7)
N301 Fe3 Fe2 151.35(8)
O1 Fe3 Fe1 29.56(7)
O61 Fe3 Fe1 71.93(7)
O42 Fe3 Fe1 116.63(8)
O51 Fe3 Fe1 73.95(7)
O32 Fe3 Fe1 110.06(8)
N301 Fe3 Fe1 148.94(8)
Fe2 Fe3 Fe1 58.689(15)
Fe2 O1 Fe1 121.65(12)
Fe2 O1 Fe3 119.07(11)
Fe1 O1 Fe3 119.28(12)
C10 O11 Fe1 130.8(2)
C10 O12 Fe2 129.9(2)
C20 O22 Fe2 133.1(2)
C20 O21 Fe1 128.6(2)
C30 O31 Fe2 133.5(2)
C30 O32 Fe3 125.4(2)
C40 O41 Fe2 125.7(2)
C40 O42 Fe3 133.6(2)
C50 O51 Fe3 129.7(2)
C50 O52 Fe1 131.8(2)
C60 O61 Fe3 130.8(2)
C60 O62 Fe1 128.9(2)
C102 N101 C106 117.9(3)
C102 N101 Fe1 122.6(3)
C106 N101 Fe1 119.2(2)
C206 N201 C202 117.4(3)
C206 N201 Fe2 121.4(2)
C202 N201 Fe2 121.2(2)
C306 N301 C302 117.0(3)
C306 N301 Fe3 122.5(3)
C302 N301 Fe3 119.9(3)
O12 C10 O11 126.2(3)
O12 C10 C13 117.8(3)
O11 C10 C13 115.9(3)
C10 C13 C16A 104.8(13)
C10 C13 C16 111.9(3)
C16A C13 C16 63.6(4)
C10 C13 C15 106.5(3)
C16A C13 C15 52.9(8)
C16 C13 C15 111.5(4)
C10 C13 C15A 119.6(14)
C16A C13 C15A 109.7(13)
C16 C13 C15A 127.5(14)
C15 C13 C15A 63.5(4)
C10 C13 C14A 111.9(14)
C16A C13 C14A 110.8(11)
C16 C13 C14A 49.0(7)
C15 C13 C14A 141.4(14)
C15A C13 C14A 100.1(12)
C10 C13 C14 108.8(3)
C16A C13 C14 145.4(13)
C16 C13 C14 109.7(4)
C15 C13 C14 108.2(4)
C15A C13 C14 44.8(6)
C14A C13 C14 63.7(4)
O21 C20 O22 125.5(3)
O21 C20 C23 119.5(3)
O22 C20 C23 115.0(3)
C20 C23 C25 106.7(9)
C20 C23 C24A 108.8(4)
C25 C23 C24A 66.7(7)
C20 C23 C26A 108.3(4)
C25 C23 C26A 144.0(9)
C24A C23 C26A 108.6(5)
C20 C23 C26 108.6(10)
C25 C23 C26 109.9(8)
C24A C23 C26 141.5(10)
C26A C23 C26 50.3(4)
C20 C23 C25A 111.6(4)
C25 C23 C25A 50.0(4)
C24A C23 C25A 111.4(5)
C26A C23 C25A 108.0(5)
C26 C23 C25A 61.1(7)
C20 C23 C24 113.4(10)
C25 C23 C24 111.7(10)
C24A C23 C24 49.3(4)
C26A C23 C24 60.5(6)
C26 C23 C24 106.6(9)
C25A C23 C24 134.9(10)
O32 C30 O31 126.1(3)
O32 C30 C33 118.4(3)
O31 C30 C33 115.5(3)
C30 C33 C34 111.3(4)
C30 C33 C34A 97.1(12)
C34 C33 C34A 41.4(4)
C30 C33 C36 112.0(4)
C34 C33 C36 116.5(5)
C34A C33 C36 89.3(10)
C30 C33 C35A 120.8(12)
C34 C33 C35A 64.0(6)
C34A C33 C35A 104.8(7)
C36 C33 C35A 122.5(12)
C30 C33 C35 103.8(4)
C34 C33 C35 105.8(4)
C34A C33 C35 146.6(7)
C36 C33 C35 106.3(5)
C35A C33 C35 42.0(4)
C30 C33 C36A 109.4(12)
C34 C33 C36A 139.1(13)
C34A C33 C36A 129.4(12)
C36 C33 C36A 41.2(4)
C35A C33 C36A 97.7(13)
C35 C33 C36A 67.0(7)
O42 C40 O41 126.8(3)
O42 C40 C43 118.4(3)
O41 C40 C43 114.8(3)
C40 C43 C45 110.2(4)
C40 C43 C46 109.4(4)
C45 C43 C46 108.9(5)
C40 C43 C44 108.0(4)
C45 C43 C44 110.3(5)
C46 C43 C44 110.0(4)
O52 C50 O51 126.0(3)
O52 C50 C53 116.4(3)
O51 C50 C53 117.6(3)
C50 C53 C56A 114.4(19)
C50 C53 C56 111.3(4)
C56A C53 C56 54.4(4)
C50 C53 C54 104.0(4)
C56A C53 C54 53.7(7)
C56 C53 C54 107.6(5)
C50 C53 C55 112.9(4)
C56A C53 C55 131.5(19)
C56 C53 C55 115.4(5)
C54 C53 C55 104.6(5)
C50 C53 C55A 103.6(19)
C56A C53 C55A 121(2)
C56 C53 C55A 71.3(13)
C54 C53 C55A 150.5(17)
C55 C53 C55A 54.4(4)
C50 C53 C54A 113(2)
C56A C53 C54A 99.6(17)
C56 C53 C54A 135(2)
C54 C53 C54A 54.5(4)
C55 C53 C54A 50.9(7)
C55A C53 C54A 104.4(11)
O61 C60 O62 126.1(3)
O61 C60 C63 117.4(3)
O62 C60 C63 116.5(3)
C64 C63 C66 109.2(3)
C64 C63 C65 109.3(3)
C66 C63 C65 110.9(3)
C64 C63 C60 107.9(3)
C66 C63 C60 111.2(3)
C65 C63 C60 108.3(3)
N101 C102 C103 122.7(4)
C104 C103 C102 119.0(4)
C105 C104 C103 118.4(4)
C104 C105 C106 119.5(4)
N101 C106 C105 122.5(4)
N201 C202 C203 123.2(4)
C204 C203 C202 118.3(4)
C203 C204 C205 120.0(4)
C204 C205 C206 118.0(4)
N201 C206 C205 123.1(4)
N301 C302 C303 123.1(4)
C304 C303 C302 118.4(5)
C303 C304 C305 119.6(4)
C304 C305 C306 118.4(4)
N301 C306 C305 123.5(4)

loop_
_geom_bond_atom_site_label_1
_geom_bond_atom_site_label_2
_geom_bond_distance
Fe1 O1 1.897(2)
Fe1 O52 2.002(2)
Fe1 O11 2.034(3)
Fe1 O62 2.054(3)
Fe1 O21 2.098(3)
Fe1 N101 2.244(3)
Fe1 Fe2 3.2594(7)
Fe1 Fe3 3.3527(7)
Fe2 O1 1.836(2)
Fe2 O31 2.004(2)
Fe2 O22 2.016(3)
Fe2 O41 2.030(2)
Fe2 O12 2.038(2)
Fe2 N201 2.239(3)
Fe2 Fe3 3.2976(7)
Fe3 O1 1.989(2)
Fe3 O61 2.054(3)
Fe3 O42 2.059(3)
Fe3 O51 2.068(3)
Fe3 O32 2.109(3)
Fe3 N301 2.206(3)
O11 C10 1.257(4)
O12 C10 1.255(4)
O22 C20 1.255(4)
O21 C20 1.251(5)
O31 C30 1.261(4)
O32 C30 1.243(4)
O41 C40 1.260(4)
O42 C40 1.237(4)
O51 C50 1.244(4)
O52 C50 1.257(4)
O61 C60 1.254(4)
O62 C60 1.256(4)
N101 C102 1.333(5)
N101 C106 1.339(5)
N201 C206 1.340(5)
N201 C202 1.337(5)
N301 C306 1.333(5)
N301 C302 1.334(5)
C10 C13 1.515(4)
C13 C16A 1.5339(10)
C13 C16 1.5332(10)
C13 C15 1.5333(10)
C13 C15A 1.5338(10)
C13 C14A 1.5339(10)
C13 C14 1.5337(10)
C20 C23 1.525(5)
C23 C25 1.5341(10)
C23 C24A 1.5338(10)
C23 C26A 1.5342(10)
C23 C26 1.5339(10)
C23 C25A 1.5334(10)
C23 C24 1.5340(10)
C30 C33 1.517(5)
C33 C34 1.5334(10)
C33 C34A 1.5344(10)
C33 C36 1.5331(10)
C33 C35A 1.5337(10)
C33 C35 1.5348(10)
C33 C36A 1.5341(10)
C40 C43 1.520(5)
C43 C45 1.5337(10)
C43 C46 1.5337(10)
C43 C44 1.5337(10)
C50 C53 1.506(5)
C53 C56A 1.5339(10)
C53 C56 1.5334(10)
C53 C54 1.5344(10)
C53 C55 1.5332(10)
C53 C55A 1.5341(12)
C53 C54A 1.5339(10)
C60 C63 1.526(5)
C63 C64 1.513(6)
C63 C66 1.529(6)
C63 C65 1.523(6)
C102 C103 1.389(6)
C103 C104 1.379(8)
C104 C105 1.373(7)
C105 C106 1.382(6)
C202 C203 1.392(5)
C203 C204 1.372(7)
C204 C205 1.373(6)
C205 C206 1.397(5)
C302 C303 1.392(6)
C303 C304 1.366(7)
C304 C305 1.365(7)
C305 C306 1.386(6)
